data_1566312
loop_
_publ_author_name
'Fuchs, Sonja'
'Jayaraman, Arumugam'
'Krummenacher, Ivo'
'Haley, Laura'
'Ba\<stovanovi\'c, Marta'
'Fest, Maximilian'
'Radacki, Krzysztof'
'Helten, Holger'
'Braunschweig, Holger'

_publ_section_title
;
 Diboramacrocycles: reversible borole dimerisation-dissociation systems.
;
_journal_issue 10
_journal_name_full 'Chemical science'
_journal_page_first 2932
_journal_page_last 2938
_journal_paper_doi 10.1039/d1sc06908j
_journal_volume 13
_journal_year 2022
_chemical_formula_moiety 'C36 H30 B2 S2'
_chemical_formula_sum 'C36 H30 B2 S2'
_chemical_formula_weight 548.34
_space_group_crystal_system monoclinic
_space_group_IT_number 15
_space_group_name_Hall '-C 2yc'
_space_group_name_H-M_alt 'C 1 2/c 1'
_atom_sites_solution_hydrogens geom
_atom_sites_solution_primary dual
_atom_sites_solution_secondary difmap
_audit_creation_method 'CIF-fill 1.2l (K.Radacki 2005-20)'
_audit_update_record
;
2021-12-03 deposited with the CCDC.	2022-01-17 downloaded from the CCDC.
;
_cell_angle_alpha 90
_cell_angle_beta 94.90(2)
_cell_angle_gamma 90
_cell_formula_units_Z 4
_cell_length_a 14.644(7)
_cell_length_b 11.056(4)
_cell_length_c 17.829(8)
_cell_measurement_reflns_used 2082
_cell_measurement_temperature 100(2)
_cell_measurement_theta_max 21.00
_cell_measurement_theta_min 2.29
_cell_volume 2876(2)
_computing_cell_refinement 'Saint+ ver. V8.40A (Bruker AXS)'
_computing_data_collection 'BIS 2011.8 / APEX2 ver. 2014.9 (Bruker AXS)'
_computing_data_reduction 'Saint+ ver. V8.40A (Bruker AXS)'
_computing_molecular_graphics 'ShelXLe (Huebschle et all, 2011)'
_computing_publication_material 'SHELXL-2018/3 (Sheldrick, 2018)'
_computing_structure_refinement 'SHELXL-2018/3 (Sheldrick, 2018)'
_computing_structure_solution 'SHELXT (Sheldrick, 2014)'
_diffrn_ambient_environment N~2~
_diffrn_ambient_temperature 100(2)
_diffrn_detector 'CCD area detector (Apex2)'
_diffrn_detector_area_resol_mean 8.333
_diffrn_measured_fraction_theta_full 1.000
_diffrn_measured_fraction_theta_max 0.997
_diffrn_measurement_device_type 'Bruker X8-APEX II'
_diffrn_measurement_method '\f and \w scans'
_diffrn_radiation_monochromator 'multi-layer mirror'
_diffrn_radiation_type MoK\a
_diffrn_radiation_wavelength 0.71073
_diffrn_reflns_av_R_equivalents 0.0802
_diffrn_reflns_av_unetI/netI 0.0903
_diffrn_reflns_Laue_measured_fraction_full 1.000
_diffrn_reflns_Laue_measured_fraction_max 0.997
_diffrn_reflns_limit_h_max 18
_diffrn_reflns_limit_h_min -18
_diffrn_reflns_limit_k_max 13
_diffrn_reflns_limit_k_min -9
_diffrn_reflns_limit_l_max 22
_diffrn_reflns_limit_l_min -15
_diffrn_reflns_number 12973
_diffrn_reflns_point_group_measured_fraction_full 1.000
_diffrn_reflns_point_group_measured_fraction_max 0.997
_diffrn_reflns_theta_full 26.000
_diffrn_reflns_theta_max 26.777
_diffrn_reflns_theta_min 2.293
_diffrn_source 'rotating-anode (Nonius FR-591)'
_exptl_absorpt_coefficient_mu 0.210
_exptl_absorpt_correction_T_max 0.7454
_exptl_absorpt_correction_T_min 0.5375
_exptl_absorpt_correction_type multi-scan
_exptl_absorpt_process_details 'SadAbs 2016/2 (Bruker AXS)'
_exptl_crystal_colour colourless
_exptl_crystal_density_diffrn 1.266
_exptl_crystal_description block
_exptl_crystal_F_000 1152
_exptl_crystal_size_max 0.40
_exptl_crystal_size_mid 0.176
_exptl_crystal_size_min 0.112
_refine_diff_density_max 0.385
_refine_diff_density_min -0.372
_refine_diff_density_rms 0.074
_refine_ls_extinction_method none
_refine_ls_goodness_of_fit_ref 1.038
_refine_ls_hydrogen_treatment constr
_refine_ls_matrix_type full
_refine_ls_number_parameters 183
_refine_ls_number_reflns 3064
_refine_ls_number_restraints 0
_refine_ls_restrained_S_all 1.038
_refine_ls_R_factor_all 0.1042
_refine_ls_R_factor_gt 0.0585
_refine_ls_shift/su_max 0.000
_refine_ls_shift/su_mean 0.000
_refine_ls_structure_factor_coef Fsqd
_refine_ls_weighting_details 'w=1/[\s^2^(Fo^2^)+(0.0592P)^2^+3.6665P] where P=(Fo^2^+2Fc^2^)/3'
_refine_ls_weighting_scheme calc
_refine_ls_wR_factor_gt 0.1294
_refine_ls_wR_factor_ref 0.1490
_reflns_Friedel_coverage 0.000
_reflns_number_gt 2001
_reflns_number_total 3064
_reflns_threshold_expression 'I > 2\s(I)'
_cod_data_source_file d1sc06908j2.cif
_cod_data_source_block 3b
_cod_depositor_comments 'Adding full bibliography for 1566308--1566315.cif.'
_cod_original_sg_symbol_H-M 'C 2/c'
_cod_database_code 1566312
_shelx_shelxl_version_number 2018/3
_shelx_space_group_comment
;
The symmetry employed for this shelxl refinement is uniquely defined
by the following loop, which should always be used as a source of
symmetry information in preference to the above space-group names.
They are only intended as comments.
;
_shelx_estimated_absorpt_t_min 0.921
_shelx_estimated_absorpt_t_max 0.977

loop_
_space_group_symop_operation_xyz
'x, y, z'
'-x, y, -z+1/2'
'x+1/2, y+1/2, z'
'-x+1/2, y+1/2, -z+1/2'
'-x, -y, -z'
'x, -y, z-1/2'
'-x+1/2, -y+1/2, -z'
'x+1/2, -y+1/2, z-1/2'

loop_
_atom_site_label
_atom_site_type_symbol
_atom_site_fract_x
_atom_site_fract_y
_atom_site_fract_z
_atom_site_U_iso_or_equiv
_atom_site_adp_type
_atom_site_occupancy
_atom_site_site_symmetry_order
_atom_site_calc_flag
_atom_site_refinement_flags_posn
_atom_site_refinement_flags_adp
_atom_site_refinement_flags_occupancy
_atom_site_disorder_assembly
_atom_site_disorder_group
C1 C 0.66370(19) 0.1769(2) 0.30746(15) 0.0184(6) Uani 1 1 d . . . . .
B1 B 0.6127(2) 0.2739(3) 0.25465(18) 0.0188(7) Uani 1 1 d . . . . .
C3 C 0.6606(2) -0.0296(3) 0.35572(16) 0.0242(7) Uani 1 1 d . . . . .
H3 H 0.633235 -0.107594 0.353747 0.029 Uiso 1 1 calc R U . . .
C2 C 0.6281(2) 0.0591(3) 0.30556(16) 0.0233(7) Uani 1 1 d . . . . .
H2 H 0.579959 0.039431 0.268456 0.028 Uiso 1 1 calc R U . . .
C4 C 0.7331(2) -0.0048(3) 0.40906(16) 0.0246(7) Uani 1 1 d . . . . .
C5 C 0.7696(2) 0.1114(3) 0.41078(16) 0.0248(7) Uani 1 1 d . . . . .
H5 H 0.818986 0.129485 0.447078 0.030 Uiso 1 1 calc R U . . .
C6 C 0.7369(2) 0.2020(3) 0.36183(15) 0.0201(6) Uani 1 1 d . . . . .
C7 C 0.7844(2) 0.3241(3) 0.36846(18) 0.0315(8) Uani 1 1 d . . . . .
H7A H 0.844147 0.315223 0.397079 0.047 Uiso 1 1 calc R U . . .
H7B H 0.746550 0.380922 0.394516 0.047 Uiso 1 1 calc R U . . .
H7C H 0.792981 0.355113 0.318044 0.047 Uiso 1 1 calc R U . . .
C8 C 0.7719(2) -0.1006(3) 0.46179(18) 0.0335(8) Uani 1 1 d . . . . .
H8A H 0.772275 -0.071618 0.513751 0.050 Uiso 1 1 calc R U . . .
H8B H 0.834706 -0.119345 0.450525 0.050 Uiso 1 1 calc R U . . .
H8C H 0.734141 -0.173711 0.455620 0.050 Uiso 1 1 calc R U . . .
C10 C 0.57790(18) 0.2406(2) 0.17242(15) 0.0169(6) Uani 1 1 d . . . . .
C11 C 0.6112(2) 0.1390(2) 0.13149(15) 0.0191(6) Uani 1 1 d . . . . .
H11 H 0.657491 0.085508 0.152280 0.023 Uiso 1 1 calc R U . . .
C12 C 0.5702(2) 0.1270(3) 0.06047(17) 0.0238(7) Uani 1 1 d . . . . .
H12 H 0.584328 0.065405 0.026173 0.029 Uiso 1 1 calc R U . . .
S4 S 0.48942(5) 0.23829(7) 0.04090(4) 0.0237(2) Uani 1 1 d . . . . .
C13 C 0.51114(19) 0.3031(2) 0.12801(15) 0.0178(6) Uani 1 1 d . . . . .
C14 C 0.4582(2) 0.4104(2) 0.14862(15) 0.0181(6) Uani 1 1 d . . . . .
C15 C 0.4663(2) 0.5216(2) 0.11169(15) 0.0200(6) Uani 1 1 d . . . . .
H15 H 0.501732 0.526619 0.069588 0.024 Uiso 1 1 calc R U . . .
C16 C 0.4239(2) 0.6222(3) 0.13562(17) 0.0288(7) Uani 1 1 d . . . . .
H16 H 0.428884 0.696581 0.109640 0.035 Uiso 1 1 calc R U . . .
C17 C 0.3739(2) 0.6165(3) 0.19709(17) 0.0262(7) Uani 1 1 d . . . . .
H17 H 0.345371 0.687344 0.214212 0.031 Uiso 1 1 calc R U . . .
C18 C 0.3647(2) 0.5077(2) 0.23439(16) 0.0206(6) Uani 1 1 d . . . . .
H18 H 0.330283 0.505447 0.277180 0.025 Uiso 1 1 calc R U . . .
C19 C 0.40456(19) 0.4018(2) 0.21083(15) 0.0173(6) Uani 1 1 d . . . . .

loop_
_atom_site_aniso_label
_atom_site_aniso_U_11
_atom_site_aniso_U_22
_atom_site_aniso_U_33
_atom_site_aniso_U_23
_atom_site_aniso_U_13
_atom_site_aniso_U_12
C1 0.0228(15) 0.0168(15) 0.0158(14) -0.0032(12) 0.0023(11) 0.0025(12)
B1 0.0174(15) 0.0195(18) 0.0200(17) 0.0022(13) 0.0052(12) -0.0030(13)
C3 0.0321(17) 0.0164(16) 0.0256(16) 0.0017(13) 0.0112(13) -0.0031(13)
C2 0.0261(16) 0.0221(16) 0.0217(15) -0.0037(13) 0.0022(12) 0.0001(13)
C4 0.0316(17) 0.0226(17) 0.0210(16) 0.0076(13) 0.0115(13) 0.0098(13)
C5 0.0257(16) 0.0272(18) 0.0213(16) -0.0013(13) 0.0009(12) 0.0029(13)
C6 0.0240(15) 0.0190(16) 0.0175(14) -0.0003(12) 0.0030(12) 0.0015(12)
C7 0.0327(19) 0.0255(18) 0.0344(19) 0.0012(15) -0.0082(14) 0.0001(14)
C8 0.0374(19) 0.0319(19) 0.0324(19) 0.0136(15) 0.0095(15) 0.0112(15)
C10 0.0183(13) 0.0141(14) 0.0189(14) 0.0019(12) 0.0047(11) 0.0001(11)
C11 0.0214(15) 0.0157(15) 0.0202(15) -0.0009(12) 0.0019(11) -0.0006(12)
C12 0.0293(17) 0.0175(16) 0.0256(16) -0.0056(13) 0.0084(13) -0.0046(13)
S4 0.0264(4) 0.0272(5) 0.0174(4) -0.0021(3) 0.0013(3) -0.0008(3)
C13 0.0199(14) 0.0175(15) 0.0167(14) 0.0022(12) 0.0055(11) -0.0025(12)
C14 0.0215(15) 0.0170(15) 0.0153(14) -0.0005(12) -0.0012(11) 0.0021(12)
C15 0.0254(16) 0.0207(16) 0.0146(14) 0.0045(12) 0.0066(12) -0.0020(12)
C16 0.0371(19) 0.0225(17) 0.0276(17) 0.0064(14) 0.0072(14) 0.0029(14)
C17 0.0307(18) 0.0203(16) 0.0276(17) 0.0006(13) 0.0026(13) 0.0033(13)
C18 0.0243(16) 0.0215(16) 0.0164(14) -0.0004(12) 0.0046(11) 0.0009(12)
C19 0.0179(14) 0.0198(16) 0.0141(14) 0.0002(12) -0.0001(11) -0.0010(12)

loop_
_atom_type_symbol
_atom_type_description
_atom_type_scat_dispersion_real
_atom_type_scat_dispersion_imag
_atom_type_scat_source
C C 0.0033 0.0016 'International Tables Vol C Tables 4.2.6.8 and 6.1.1.4'
H H 0.0000 0.0000 'International Tables Vol C Tables 4.2.6.8 and 6.1.1.4'
B B 0.0013 0.0007 'International Tables Vol C Tables 4.2.6.8 and 6.1.1.4'
S S 0.1246 0.1234 'International Tables Vol C Tables 4.2.6.8 and 6.1.1.4'

loop_
_geom_angle_atom_site_label_1
_geom_angle_atom_site_label_2
_geom_angle_atom_site_label_3
_geom_angle
_geom_angle_site_symmetry_1
_geom_angle_site_symmetry_3
_geom_angle_publ_flag
C2 C1 C6 117.3(3) . . ?
C2 C1 B1 117.5(3) . . ?
C6 C1 B1 124.9(3) . . ?
C10 B1 C19 122.1(3) . 2_655 ?
C10 B1 C1 120.2(3) . . ?
C19 B1 C1 117.6(2) 2_655 . ?
C2 C3 C4 120.1(3) . . ?
C2 C3 H3 119.9 . . ?
C4 C3 H3 119.9 . . ?
C3 C2 C1 122.4(3) . . ?
C3 C2 H2 118.8 . . ?
C1 C2 H2 118.8 . . ?
C5 C4 C3 117.8(3) . . ?
C5 C4 C8 121.1(3) . . ?
C3 C4 C8 121.1(3) . . ?
C6 C5 C4 122.8(3) . . ?
C6 C5 H5 118.6 . . ?
C4 C5 H5 118.6 . . ?
C5 C6 C1 119.5(3) . . ?
C5 C6 C7 117.6(3) . . ?
C1 C6 C7 123.0(3) . . ?
C6 C7 H7A 109.5 . . ?
C6 C7 H7B 109.5 . . ?
H7A C7 H7B 109.5 . . ?
C6 C7 H7C 109.5 . . ?
H7A C7 H7C 109.5 . . ?
H7B C7 H7C 109.5 . . ?
C4 C8 H8A 109.5 . . ?
C4 C8 H8B 109.5 . . ?
H8A C8 H8B 109.5 . . ?
C4 C8 H8C 109.5 . . ?
H8A C8 H8C 109.5 . . ?
H8B C8 H8C 109.5 . . ?
C13 C10 C11 110.5(2) . . ?
C13 C10 B1 125.3(3) . . ?
C11 C10 B1 124.2(3) . . ?
C12 C11 C10 113.8(3) . . ?
C12 C11 H11 123.1 . . ?
C10 C11 H11 123.1 . . ?
C11 C12 S4 111.1(2) . . ?
C11 C12 H12 124.4 . . ?
S4 C12 H12 124.4 . . ?
C13 S4 C12 92.51(14) . . ?
C10 C13 C14 128.0(3) . . ?
C10 C13 S4 112.0(2) . . ?
C14 C13 S4 119.9(2) . . ?
C15 C14 C19 120.0(3) . . ?
C15 C14 C13 121.2(3) . . ?
C19 C14 C13 118.6(2) . . ?
C16 C15 C14 120.7(3) . . ?
C16 C15 H15 119.7 . . ?
C14 C15 H15 119.7 . . ?
C15 C16 C17 120.2(3) . . ?
C15 C16 H16 119.9 . . ?
C17 C16 H16 119.9 . . ?
C16 C17 C18 120.2(3) . . ?
C16 C17 H17 119.9 . . ?
C18 C17 H17 119.9 . . ?
C17 C18 C19 121.7(3) . . ?
C17 C18 H18 119.1 . . ?
C19 C18 H18 119.1 . . ?
C18 C19 C14 117.2(2) . . ?
C18 C19 B1 123.7(2) . 2_655 ?
C14 C19 B1 119.0(2) . 2_655 ?

loop_
_geom_bond_atom_site_label_1
_geom_bond_atom_site_label_2
_geom_bond_distance
_geom_bond_site_symmetry_2
_geom_bond_publ_flag
C1 C2 1.402(4) . ?
C1 C6 1.410(4) . ?
C1 B1 1.573(4) . ?
B1 C10 1.555(4) . ?
B1 C19 1.572(4) 2_655 ?
C3 C2 1.384(4) . ?
C3 C4 1.392(4) . ?
C3 H3 0.9500 . ?
C2 H2 0.9500 . ?
C4 C5 1.390(4) . ?
C4 C8 1.496(4) . ?
C5 C6 1.386(4) . ?
C5 H5 0.9500 . ?
C6 C7 1.519(4) . ?
C7 H7A 0.9800 . ?
C7 H7B 0.9800 . ?
C7 H7C 0.9800 . ?
C8 H8A 0.9800 . ?
C8 H8B 0.9800 . ?
C8 H8C 0.9800 . ?
C10 C13 1.388(4) . ?
C10 C11 1.447(4) . ?
C11 C12 1.361(4) . ?
C11 H11 0.9500 . ?
C12 S4 1.722(3) . ?
C12 H12 0.9500 . ?
S4 C13 1.715(3) . ?
C13 C14 1.480(4) . ?
C14 C15 1.405(4) . ?
C14 C19 1.416(4) . ?
C15 C16 1.360(4) . ?
C15 H15 0.9500 . ?
C16 C17 1.371(4) . ?
C16 H16 0.9500 . ?
C17 C18 1.387(4) . ?
C17 H17 0.9500 . ?
C18 C19 1.389(4) . ?
C18 H18 0.9500 . ?

loop_
_geom_torsion_atom_site_label_1
_geom_torsion_atom_site_label_2
_geom_torsion_atom_site_label_3
_geom_torsion_atom_site_label_4
_geom_torsion
_geom_torsion_site_symmetry_1
_geom_torsion_site_symmetry_2
_geom_torsion_site_symmetry_3
_geom_torsion_site_symmetry_4
_geom_torsion_publ_flag
C2 C1 B1 C10 -42.3(4) . . . . ?
C6 C1 B1 C10 144.3(3) . . . . ?
C2 C1 B1 C19 135.4(3) . . . 2_655 ?
C6 C1 B1 C19 -38.0(4) . . . 2_655 ?
C4 C3 C2 C1 -2.2(4) . . . . ?
C6 C1 C2 C3 1.8(4) . . . . ?
B1 C1 C2 C3 -172.1(3) . . . . ?
C2 C3 C4 C5 1.3(4) . . . . ?
C2 C3 C4 C8 -177.4(3) . . . . ?
C3 C4 C5 C6 -0.2(4) . . . . ?
C8 C4 C5 C6 178.6(3) . . . . ?
C4 C5 C6 C1 -0.1(4) . . . . ?
C4 C5 C6 C7 -178.6(3) . . . . ?
C2 C1 C6 C5 -0.6(4) . . . . ?
B1 C1 C6 C5 172.8(3) . . . . ?
C2 C1 C6 C7 177.7(3) . . . . ?
B1 C1 C6 C7 -8.9(4) . . . . ?
C19 B1 C10 C13 -17.0(4) 2_655 . . . ?
C1 B1 C10 C13 160.5(3) . . . . ?
C19 B1 C10 C11 163.0(3) 2_655 . . . ?
C1 B1 C10 C11 -19.4(4) . . . . ?
C13 C10 C11 C12 -0.5(3) . . . . ?
B1 C10 C11 C12 179.5(3) . . . . ?
C10 C11 C12 S4 -0.2(3) . . . . ?
C11 C12 S4 C13 0.7(2) . . . . ?
C11 C10 C13 C14 178.6(3) . . . . ?
B1 C10 C13 C14 -1.4(5) . . . . ?
C11 C10 C13 S4 0.9(3) . . . . ?
B1 C10 C13 S4 -179.0(2) . . . . ?
C12 S4 C13 C10 -0.9(2) . . . . ?
C12 S4 C13 C14 -178.8(2) . . . . ?
C10 C13 C14 C15 116.5(3) . . . . ?
S4 C13 C14 C15 -66.0(3) . . . . ?
C10 C13 C14 C19 -58.4(4) . . . . ?
S4 C13 C14 C19 119.1(3) . . . . ?
C19 C14 C15 C16 0.8(4) . . . . ?
C13 C14 C15 C16 -174.0(3) . . . . ?
C14 C15 C16 C17 1.1(5) . . . . ?
C15 C16 C17 C18 -1.3(5) . . . . ?
C16 C17 C18 C19 -0.6(5) . . . . ?
C17 C18 C19 C14 2.4(4) . . . . ?
C17 C18 C19 B1 -172.9(3) . . . 2_655 ?
C15 C14 C19 C18 -2.5(4) . . . . ?
C13 C14 C19 C18 172.4(2) . . . . ?
C15 C14 C19 B1 173.0(2) . . . 2_655 ?
C13 C14 C19 B1 -12.0(4) . . . 2_655 ?
